data_4339429
loop_
_publ_author_name
'Visvaganesan, Kusalendiran'
'Mayilmurugan, Ramasamy'
'Suresh, Eringathodi'
'Palaniandavar, Mallayan'

_publ_section_title
;
 Iron(III) complexes of tridentate 3N ligands as functional models for
 catechol dioxygenases: the role of ligand N-alkyl substitution and
 solvent on reaction rate and product selectivity.
;
_journal_issue 24
_journal_name_full 'Inorganic chemistry'
_journal_page_first 10294
_journal_page_last 10306
_journal_paper_doi 10.1021/ic700822y
_journal_volume 46
_journal_year 2007
_chemical_formula_sum 'C15 H19 Cl3 Fe N3'
_chemical_formula_weight 403.53
_chemical_name_systematic
; 
 ? 
;
_space_group_IT_number 14
_symmetry_cell_setting monoclinic
_symmetry_space_group_name_Hall '-P 2yn'
_symmetry_space_group_name_H-M 'P 1 21/n 1'
_atom_sites_solution_hydrogens geom
_atom_sites_solution_primary direct
_atom_sites_solution_secondary difmap
_audit_creation_method SHELXL-97
_cell_angle_alpha 90.00
_cell_angle_beta 114.309(2)
_cell_angle_gamma 90.00
_cell_formula_units_Z 4
_cell_length_a 11.7917(13)
_cell_length_b 11.6295(13)
_cell_length_c 14.0247(15)
_cell_measurement_temperature 100(2)
_cell_volume 1752.7(3)
_computing_cell_refinement 'BRUKER SMART'
_computing_data_collection 'BRUKER SMART'
_computing_data_reduction 'BRUKER SAINT'
_computing_molecular_graphics ORTEP
_computing_publication_material 'SHELXL-97 (Sheldrick, 1997)'
_computing_structure_refinement 'SHELXL-97 (Sheldrick, 1997)'
_computing_structure_solution 'SHELXS-97 (Sheldrick, 1990)'
_diffrn_ambient_temperature 100(2)
_diffrn_measured_fraction_theta_full 0.894
_diffrn_measured_fraction_theta_max 0.894
_diffrn_measurement_device_type 'BRUKER SMART APEX CCD DIFFRACTOMETER'
_diffrn_measurement_method 'OMEGA-PHI SCAN'
_diffrn_radiation_monochromator graphite
_diffrn_radiation_source 'fine-focus sealed tube'
_diffrn_radiation_type MoK\a
_diffrn_radiation_wavelength 0.71073
_diffrn_reflns_av_R_equivalents 0.0735
_diffrn_reflns_av_sigmaI/netI 0.1092
_diffrn_reflns_limit_h_max 9
_diffrn_reflns_limit_h_min -15
_diffrn_reflns_limit_k_max 15
_diffrn_reflns_limit_k_min -14
_diffrn_reflns_limit_l_max 18
_diffrn_reflns_limit_l_min -17
_diffrn_reflns_number 10362
_diffrn_reflns_theta_full 28.27
_diffrn_reflns_theta_max 28.27
_diffrn_reflns_theta_min 1.91
_exptl_absorpt_coefficient_mu 1.316
_exptl_absorpt_correction_T_max 0.9135
_exptl_absorpt_correction_T_min 0.7787
_exptl_absorpt_correction_type multi-scan
_exptl_absorpt_process_details BRUKER-SADABS
_exptl_crystal_colour 'PALE YELLOW'
_exptl_crystal_density_diffrn 1.529
_exptl_crystal_density_method 'not measured'
_exptl_crystal_description PLATES
_exptl_crystal_F_000 828
_exptl_crystal_size_max 0.20
_exptl_crystal_size_mid 0.15
_exptl_crystal_size_min 0.07
_refine_diff_density_max 0.551
_refine_diff_density_min -0.490
_refine_diff_density_rms 0.116
_refine_ls_extinction_method none
_refine_ls_goodness_of_fit_ref 0.972
_refine_ls_hydrogen_treatment mixed
_refine_ls_matrix_type full
_refine_ls_number_parameters 216
_refine_ls_number_reflns 4076
_refine_ls_number_restraints 0
_refine_ls_restrained_S_all 0.972
_refine_ls_R_factor_all 0.1030
_refine_ls_R_factor_gt 0.0582
_refine_ls_shift/su_max 0.000
_refine_ls_shift/su_mean 0.000
_refine_ls_structure_factor_coef Fsqd
_refine_ls_weighting_scheme calc
_refine_ls_wR_factor_gt 0.0976
_refine_ls_wR_factor_ref 0.1117
_reflns_number_gt 2635
_reflns_number_total 4076
_reflns_threshold_expression >2sigma(I)
_cod_data_source_file ic700822y-file005.cif
_cod_data_source_block mpkv3m(3)
_cod_depositor_comments
;
The following automatic conversions were performed:

'_symmetry_cell_setting' value 'Monoclinic' changed to 'monoclinic'
according to
/usr/data/users/saulius/automatic-downloads/retrospective/ACS/lib/dictionaries/cif_core.dic
dictionary named 'cif_core.dic' version 2.4.2 from
2011-04-26.

'_exptl_absorpt_correction_type' value 'MULTI-SCAN'
changed to 'multi-scan' according to
/usr/data/users/saulius/automatic-downloads/retrospective/ACS/lib/dictionaries/cif_core.dic
dictionary named 'cif_core.dic' version 2.4.2 from 2011-04-26.

Automatic conversion script
Id: cif_fix_values 2281 2013-09-26 08:29:07Z andrius 
;
_cod_original_sg_symbol_H-M P21/n
_cod_database_code 4339429
_refine_ls_weighting_detail 'calc w=1/[\s^2^(Fo^2^)+(0.0366P)^2^+0.0000P] where P=(Fo^2^+2Fc^2^)/3'

loop_
_symmetry_equiv_pos_as_xyz
'x, y, z'
'-x+1/2, y+1/2, -z+1/2'
'-x, -y, -z'
'x-1/2, -y-1/2, z-1/2'

loop_
_atom_site_label
_atom_site_type_symbol
_atom_site_fract_x
_atom_site_fract_y
_atom_site_fract_z
_atom_site_U_iso_or_equiv
_atom_site_adp_type
_atom_site_occupancy
_atom_site_calc_flag
_atom_site_refinement_flags
Fe1 Fe 0.28769(5) 0.25923(5) 0.10611(4) 0.01289(16) Uani 1 d .
Cl2 Cl 0.29504(9) 0.26012(8) -0.05662(7) 0.0179(2) Uani 1 d .
Cl3 Cl 0.16050(9) 0.41594(8) 0.08577(7) 0.0170(2) Uani 1 d .
Cl1 Cl 0.13077(9) 0.12783(8) 0.06971(8) 0.0186(2) Uani 1 d .
N1 N 0.4140(3) 0.1137(3) 0.1584(2) 0.0139(7) Uani 1 d .
N3 N 0.4497(3) 0.3752(3) 0.1689(2) 0.0140(7) Uani 1 d .
N2 N 0.3517(3) 0.2615(3) 0.2818(2) 0.0124(7) Uani 1 d .
C13 C 0.2508(4) 0.2241(3) 0.3140(3) 0.0163(9) Uani 1 d .
H13A H 0.2374 0.1422 0.3013 0.020 Uiso 1 calc R
H13B H 0.1743 0.2629 0.2699 0.020 Uiso 1 calc R
C7 C 0.3869(3) 0.3821(3) 0.3125(3) 0.0130(9) Uani 1 d .
H7A H 0.4305 0.3875 0.3880 0.016 Uiso 1 calc R
H7B H 0.3127 0.4295 0.2906 0.016 Uiso 1 calc R
C6 C 0.4635(4) 0.1868(3) 0.3317(3) 0.0157(9) Uani 1 d .
H6A H 0.5374 0.2346 0.3552 0.019 Uiso 1 calc R
H6B H 0.4606 0.1505 0.3929 0.019 Uiso 1 calc R
C3 C 0.5594(4) -0.0803(4) 0.2339(4) 0.0232(10) Uani 1 d .
C8 C 0.4696(4) 0.4245(3) 0.2617(3) 0.0134(8) Uani 1 d .
C10 C 0.6337(4) 0.5405(4) 0.2557(4) 0.0239(10) Uani 1 d .
C12 C 0.5211(4) 0.4081(3) 0.1197(3) 0.0167(9) Uani 1 d .
H12 H 0.5083 0.3744 0.0559 0.020 Uiso 1 calc R
C14 C 0.2775(4) 0.2482(3) 0.4289(3) 0.0179(9) Uani 1 d .
H14A H 0.3615 0.2242 0.4735 0.021 Uiso 1 calc R
H14B H 0.2706 0.3300 0.4389 0.021 Uiso 1 calc R
C5 C 0.4742(3) 0.0959(3) 0.2611(3) 0.0151(9) Uani 1 d .
C11 C 0.6130(4) 0.4907(4) 0.1611(4) 0.0214(10) Uani 1 d .
C4 C 0.5470(4) -0.0005(3) 0.3017(3) 0.0204(10) Uani 1 d .
H4 H 0.5871 -0.0113 0.3737 0.024 Uiso 1 calc R
C2 C 0.4960(4) -0.0626(3) 0.1272(3) 0.0212(10) Uani 1 d .
H2 H 0.5023 -0.1153 0.0798 0.025 Uiso 1 calc R
C9 C 0.5602(4) 0.5075(4) 0.3071(3) 0.0201(10) Uani 1 d .
C1 C 0.4244(4) 0.0331(3) 0.0928(3) 0.0193(9) Uani 1 d .
H1 H 0.3806 0.0436 0.0211 0.023 Uiso 1 calc R
C15 C 0.1844(4) 0.1826(4) 0.4588(3) 0.0258(11) Uani 1 d .
H15A H 0.1013 0.1999 0.4095 0.039 Uiso 1 calc R
H15B H 0.1944 0.2053 0.5276 0.039 Uiso 1 calc R
H15C H 0.1992 0.1015 0.4581 0.039 Uiso 1 calc R
H9 H 0.580(4) 0.534(3) 0.373(3) 0.017(11) Uiso 1 d .
H10 H 0.696(3) 0.594(3) 0.290(3) 0.011(10) Uiso 1 d .
H11 H 0.658(4) 0.507(3) 0.123(3) 0.026(13) Uiso 1 d .
H3 H 0.608(4) -0.147(4) 0.262(3) 0.035(13) Uiso 1 d .

loop_
_atom_site_aniso_label
_atom_site_aniso_U_11
_atom_site_aniso_U_22
_atom_site_aniso_U_33
_atom_site_aniso_U_23
_atom_site_aniso_U_13
_atom_site_aniso_U_12
Fe1 0.0129(3) 0.0137(3) 0.0117(3) 0.0007(2) 0.0047(2) 0.0002(2)
Cl2 0.0180(5) 0.0211(5) 0.0147(5) 0.0008(4) 0.0069(4) 0.0006(4)
Cl3 0.0162(5) 0.0170(5) 0.0154(5) -0.0007(4) 0.0040(4) 0.0028(4)
Cl1 0.0163(5) 0.0189(5) 0.0175(5) 0.0017(4) 0.0039(4) -0.0038(4)
N1 0.0120(18) 0.0152(18) 0.0165(17) 0.0006(14) 0.0079(15) 0.0008(14)
N3 0.0119(18) 0.0151(18) 0.0154(17) 0.0012(14) 0.0058(15) -0.0008(14)
N2 0.0085(16) 0.0162(18) 0.0122(16) -0.0032(14) 0.0040(14) -0.0007(14)
C13 0.017(2) 0.020(2) 0.014(2) 0.0000(17) 0.0091(19) -0.0050(17)
C7 0.011(2) 0.012(2) 0.013(2) -0.0018(16) 0.0026(18) 0.0017(16)
C6 0.014(2) 0.016(2) 0.017(2) 0.0046(17) 0.0048(18) 0.0047(17)
C3 0.019(2) 0.021(2) 0.032(3) 0.008(2) 0.013(2) 0.006(2)
C8 0.012(2) 0.014(2) 0.014(2) 0.0019(16) 0.0041(18) 0.0031(16)
C10 0.017(2) 0.018(2) 0.033(3) -0.002(2) 0.007(2) -0.0070(19)
C12 0.016(2) 0.020(2) 0.015(2) 0.0008(17) 0.0069(18) 0.0012(18)
C14 0.019(2) 0.020(2) 0.016(2) -0.0006(18) 0.0094(18) 0.0009(18)
C5 0.009(2) 0.016(2) 0.020(2) 0.0035(17) 0.0051(18) 0.0005(16)
C11 0.016(2) 0.026(3) 0.027(3) 0.004(2) 0.013(2) 0.0007(19)
C4 0.018(2) 0.022(2) 0.021(2) 0.0043(18) 0.008(2) 0.0047(18)
C2 0.022(2) 0.017(2) 0.029(3) -0.0063(19) 0.015(2) -0.0017(18)
C9 0.022(3) 0.021(2) 0.016(2) -0.0047(18) 0.006(2) -0.0035(19)
C1 0.022(2) 0.020(2) 0.018(2) -0.0013(18) 0.010(2) 0.0005(19)
C15 0.033(3) 0.023(2) 0.029(3) 0.001(2) 0.021(2) 0.001(2)

loop_
_atom_type_symbol
_atom_type_description
_atom_type_scat_dispersion_real
_atom_type_scat_dispersion_imag
_atom_type_scat_source
C C 0.0033 0.0016 'International Tables Vol C Tables 4.2.6.8 and 6.1.1.4'
H H 0.0000 0.0000 'International Tables Vol C Tables 4.2.6.8 and 6.1.1.4'
N N 0.0061 0.0033 'International Tables Vol C Tables 4.2.6.8 and 6.1.1.4'
Cl Cl 0.1484 0.1585 'International Tables Vol C Tables 4.2.6.8 and 6.1.1.4'
Fe Fe 0.3463 0.8444 'International Tables Vol C Tables 4.2.6.8 and 6.1.1.4'

loop_
_geom_angle_atom_site_label_1
_geom_angle_atom_site_label_2
_geom_angle_atom_site_label_3
_geom_angle
N1 Fe1 N3 88.90(12)
N1 Fe1 N2 76.48(11)
N3 Fe1 N2 73.26(11)
N1 Fe1 Cl1 86.21(9)
N3 Fe1 Cl1 170.20(9)
N2 Fe1 Cl1 97.32(8)
N1 Fe1 Cl3 168.39(9)
N3 Fe1 Cl3 88.78(9)
N2 Fe1 Cl3 91.96(8)
Cl1 Fe1 Cl3 94.31(4)
N1 Fe1 Cl2 92.15(9)
N3 Fe1 Cl2 90.74(9)
N2 Fe1 Cl2 160.30(8)
Cl1 Fe1 Cl2 97.92(4)
Cl3 Fe1 Cl2 99.26(4)
C5 N1 C1 118.0(3)
C5 N1 Fe1 118.1(3)
C1 N1 Fe1 123.5(3)
C12 N3 C8 118.4(3)
C12 N3 Fe1 126.3(3)
C8 N3 Fe1 115.0(3)
C7 N2 C6 109.2(3)
C7 N2 C13 110.5(3)
C6 N2 C13 110.3(3)
C7 N2 Fe1 104.8(2)
C6 N2 Fe1 109.8(2)
C13 N2 Fe1 112.0(2)
N2 C13 C14 114.7(3)
N2 C13 H13A 108.6
C14 C13 H13A 108.6
N2 C13 H13B 108.6
C14 C13 H13B 108.6
H13A C13 H13B 107.6
N2 C7 C8 109.4(3)
N2 C7 H7A 109.8
C8 C7 H7A 109.8
N2 C7 H7B 109.8
C8 C7 H7B 109.8
H7A C7 H7B 108.3
C5 C6 N2 113.7(3)
C5 C6 H6A 108.8
N2 C6 H6A 108.8
C5 C6 H6B 108.8
N2 C6 H6B 108.8
H6A C6 H6B 107.7
C4 C3 C2 118.8(4)
C4 C3 H3 119(3)
C2 C3 H3 123(3)
N3 C8 C9 122.3(4)
N3 C8 C7 115.3(3)
C9 C8 C7 122.5(4)
C11 C10 C9 118.9(4)
C11 C10 H10 125(2)
C9 C10 H10 116(2)
N3 C12 C11 122.0(4)
N3 C12 H12 119.0
C11 C12 H12 119.0
C15 C14 C13 109.7(3)
C15 C14 H14A 109.7
C13 C14 H14A 109.7
C15 C14 H14B 109.7
C13 C14 H14B 109.7
H14A C14 H14B 108.2
N1 C5 C4 122.3(4)
N1 C5 C6 117.0(3)
C4 C5 C6 120.6(4)
C10 C11 C12 119.7(4)
C10 C11 H11 124(3)
C12 C11 H11 116(3)
C3 C4 C5 119.0(4)
C3 C4 H4 120.5
C5 C4 H4 120.5
C1 C2 C3 119.0(4)
C1 C2 H2 120.5
C3 C2 H2 120.5
C8 C9 C10 118.8(4)
C8 C9 H9 122(3)
C10 C9 H9 119(3)
N1 C1 C2 122.8(4)
N1 C1 H1 118.6
C2 C1 H1 118.6
C14 C15 H15A 109.5
C14 C15 H15B 109.5
H15A C15 H15B 109.5
C14 C15 H15C 109.5
H15A C15 H15C 109.5
H15B C15 H15C 109.5

loop_
_geom_bond_atom_site_label_1
_geom_bond_atom_site_label_2
_geom_bond_distance
Fe1 N1 2.173(3)
Fe1 N3 2.204(3)
Fe1 N2 2.261(3)
Fe1 Cl1 2.2895(11)
Fe1 Cl3 2.3021(11)
Fe1 Cl2 2.3193(11)
N1 C5 1.334(5)
N1 C1 1.353(5)
N3 C12 1.345(5)
N3 C8 1.352(5)
N2 C7 1.476(4)
N2 C6 1.490(4)
N2 C13 1.500(5)
C13 C14 1.536(5)
C13 H13A 0.9700
C13 H13B 0.9700
C7 C8 1.508(5)
C7 H7A 0.9700
C7 H7B 0.9700
C6 C5 1.489(5)
C6 H6A 0.9700
C6 H6B 0.9700
C3 C4 1.378(6)
C3 C2 1.386(6)
C3 H3 0.95(4)
C8 C9 1.385(5)
C10 C11 1.374(6)
C10 C9 1.390(6)
C10 H10 0.93(4)
C12 C11 1.384(6)
C12 H12 0.9300
C14 C15 1.529(5)
C14 H14A 0.9700
C14 H14B 0.9700
C5 C4 1.384(5)
C11 H11 0.92(4)
C4 H4 0.9300
C2 C1 1.359(5)
C2 H2 0.9300
C9 H9 0.90(4)
C1 H1 0.9300
C15 H15A 0.9600
C15 H15B 0.9600
C15 H15C 0.9600
